data_7210634
loop_
_publ_author_name
'Chen, Qian'
'Guo, Ping-Chun'
'Zhao, Shun-Ping'
'Liu, Jian-Lan'
'Ren, Xiao-Ming'

_publ_section_title
;
 A rhombus channel metal--organic framework comprised of Sr2+ and
 thiophene-2, 5-dicarboxylic acid exhibiting novel dielectric bistability
;
_journal_issue 6
_journal_name_full CrystEngComm
_journal_page_first 1264
_journal_paper_doi 10.1039/c2ce26450a
_journal_volume 15
_journal_year 2013
_chemical_formula_moiety 'C9 H9 N O5 S Sr'
_chemical_formula_sum 'C9 H9 N O5 S Sr'
_chemical_formula_weight 330.85
_chemical_name_systematic
;
?
;
_space_group_IT_number 14
_symmetry_cell_setting monoclinic
_symmetry_space_group_name_Hall '-P 2ybc'
_symmetry_space_group_name_H-M 'P 1 21/c 1'
_atom_sites_solution_hydrogens geom
_atom_sites_solution_primary direct
_atom_sites_solution_secondary difmap
_audit_creation_method SHELXL-97
_cell_angle_alpha 90.00
_cell_angle_beta 116.158(3)
_cell_angle_gamma 90.00
_cell_formula_units_Z 4
_cell_length_a 6.0078(4)
_cell_length_b 16.9401(12)
_cell_length_c 13.0061(8)
_cell_measurement_temperature 296(2)
_cell_volume 1188.10(14)
_computing_structure_refinement 'SHELXL-97 (Sheldrick, 1997)'
_computing_structure_solution 'SHELXS-97 (Sheldrick, 1990)'
_diffrn_ambient_temperature 296(2)
_diffrn_measured_fraction_theta_full 0.999
_diffrn_measured_fraction_theta_max 0.999
_diffrn_radiation_monochromator graphite
_diffrn_radiation_source 'fine-focus sealed tube'
_diffrn_radiation_type MoK\a
_diffrn_radiation_wavelength 0.71073
_diffrn_reflns_av_R_equivalents 0.0283
_diffrn_reflns_av_sigmaI/netI 0.0244
_diffrn_reflns_limit_h_max 7
_diffrn_reflns_limit_h_min -7
_diffrn_reflns_limit_k_max 20
_diffrn_reflns_limit_k_min -20
_diffrn_reflns_limit_l_max 16
_diffrn_reflns_limit_l_min -16
_diffrn_reflns_number 9644
_diffrn_reflns_theta_full 25.99
_diffrn_reflns_theta_max 25.99
_diffrn_reflns_theta_min 2.40
_exptl_absorpt_coefficient_mu 4.721
_exptl_absorpt_correction_T_max 0.7982
_exptl_absorpt_correction_T_min 0.4519
_exptl_absorpt_correction_type multi-scan
_exptl_crystal_density_diffrn 1.850
_exptl_crystal_density_method 'not measured'
_exptl_crystal_F_000 656
_exptl_crystal_size_max 0.20
_exptl_crystal_size_mid 0.15
_exptl_crystal_size_min 0.05
_refine_diff_density_max 0.370
_refine_diff_density_min -0.334
_refine_diff_density_rms 0.066
_refine_ls_extinction_coef 0.0038(7)
_refine_ls_extinction_expression Fc^*^=kFc[1+0.001xFc^2^\l^3^/sin(2\q)]^-1/4^
_refine_ls_extinction_method SHELXL
_refine_ls_goodness_of_fit_ref 1.056
_refine_ls_hydrogen_treatment constr
_refine_ls_matrix_type full
_refine_ls_number_parameters 187
_refine_ls_number_reflns 2344
_refine_ls_number_restraints 165
_refine_ls_restrained_S_all 1.088
_refine_ls_R_factor_all 0.0331
_refine_ls_R_factor_gt 0.0239
_refine_ls_shift/su_max 0.000
_refine_ls_shift/su_mean 0.000
_refine_ls_structure_factor_coef Fsqd
_refine_ls_weighting_details 'calc w=1/[\s^2^(Fo^2^)+(0.0320P)^2^+0.3092P] where P=(Fo^2^+2Fc^2^)/3'
_refine_ls_weighting_scheme calc
_refine_ls_wR_factor_gt 0.0569
_refine_ls_wR_factor_ref 0.0592
_reflns_number_gt 1926
_reflns_number_total 2344
_reflns_threshold_expression >2sigma(I)
_cod_data_source_file c2ce26450a.txt
_cod_data_source_block 2
_cod_depositor_comments
;
The following automatic conversions were performed:

'_symmetry_cell_setting' value 'Monoclinic' changed to 'monoclinic'
according to /home/saulius/struct/CIF-dictionaries/cif_core.dic
dictionary named 'cif_core.dic' version 2.4.2 from 2011-04-26.

Automatic conversion script
Id: cif_fix_values 1891 2012-01-12 08:04:46Z andrius 
;
_cod_original_sg_symbol_H-M 'P 21/c'
_cod_database_code 7210634

loop_
_symmetry_equiv_pos_as_xyz
'x, y, z'
'-x, y+1/2, -z+1/2'
'-x, -y, -z'
'x, -y-1/2, z-1/2'

loop_
_atom_site_label
_atom_site_type_symbol
_atom_site_fract_x
_atom_site_fract_y
_atom_site_fract_z
_atom_site_U_iso_or_equiv
_atom_site_adp_type
_atom_site_occupancy
_atom_site_symmetry_multiplicity
_atom_site_calc_flag
_atom_site_refinement_flags
_atom_site_disorder_assembly
_atom_site_disorder_group
Sr1 Sr 0.81786(4) 0.499467(12) 0.594304(18) 0.01903(10) Uani 1 1 d . . .
S1 S 0.40700(12) 0.24147(4) 0.29953(6) 0.02631(17) Uani 1 1 d . . .
N1 N 0.8297(5) 0.59444(17) 0.9287(2) 0.0468(7) Uani 1 1 d U . .
O1 O 0.1786(3) 0.09262(11) 0.18845(17) 0.0362(5) Uani 1 1 d . . .
O2 O 0.4481(3) 0.06210(10) 0.11886(15) 0.0276(4) Uani 1 1 d . . .
O3 O 0.5156(3) 0.39432(10) 0.42877(16) 0.0293(4) Uani 1 1 d . . .
O4 O 0.8810(3) 0.41452(10) 0.43023(16) 0.0282(4) Uani 1 1 d . . .
O5 O 0.9407(4) 0.54264(16) 0.79947(19) 0.0605(7) Uani 1 1 d U . .
C1 C 0.6818(4) 0.37694(14) 0.3990(2) 0.0222(5) Uani 1 1 d U . .
C2 C 0.6470(4) 0.30611(14) 0.3267(2) 0.0225(5) Uani 1 1 d U . .
C3 C 0.7909(5) 0.28169(15) 0.2758(2) 0.0298(5) Uani 1 1 d U . .
H3 H 0.9293 0.3092 0.2807 0.036 Uiso 1 1 calc R . .
C4 C 0.7075(5) 0.21037(15) 0.2149(2) 0.0312(6) Uani 1 1 d U . .
H4 H 0.7847 0.1860 0.1752 0.037 Uiso 1 1 calc R . .
C5 C 0.5016(4) 0.18086(14) 0.2204(2) 0.0229(5) Uani 1 1 d U . .
C6 C 0.3645(4) 0.10591(14) 0.1715(2) 0.0235(5) Uani 1 1 d U . .
C7 C 0.7910(8) 0.5489(3) 0.8440(4) 0.0490(11) Uani 0.761(4) 1 d PU A 1
H7 H 0.6464 0.5190 0.8135 0.059 Uiso 0.761(4) 1 calc PR A 1
C8 C 1.0502(10) 0.6469(4) 0.9774(5) 0.0780(15) Uani 0.761(4) 1 d PU A 1
H8A H 1.1315 0.6467 0.9283 0.117 Uiso 0.761(4) 1 calc PR A 1
H8B H 1.1629 0.6283 1.0521 0.117 Uiso 0.761(4) 1 calc PR A 1
H8C H 0.9988 0.6997 0.9833 0.117 Uiso 0.761(4) 1 calc PR A 1
C9 C 0.6564(10) 0.6043(4) 0.9785(5) 0.0714(14) Uani 0.761(4) 1 d PU A 1
H9A H 0.5144 0.5712 0.9389 0.107 Uiso 0.761(4) 1 calc PR A 1
H9B H 0.6044 0.6585 0.9715 0.107 Uiso 0.761(4) 1 calc PR A 1
H9C H 0.7363 0.5899 1.0580 0.107 Uiso 0.761(4) 1 calc PR A 1
C7' C 0.970(3) 0.5940(10) 0.8747(13) 0.058(2) Uani 0.239(4) 1 d PU A 2
H7' H 1.0932 0.6321 0.8922 0.070 Uiso 0.239(4) 1 calc PR A 2
C8' C 0.816(3) 0.6466(11) 1.0073(14) 0.070(3) Uani 0.239(4) 1 d PU A 2
H8'1 H 0.7027 0.6883 0.9677 0.104 Uiso 0.239(4) 1 calc PR A 2
H8'2 H 0.9776 0.6685 1.0530 0.104 Uiso 0.239(4) 1 calc PR A 2
H8'3 H 0.7595 0.6193 1.0560 0.104 Uiso 0.239(4) 1 calc PR A 2
C9' C 0.624(3) 0.5291(11) 0.8825(16) 0.071(3) Uani 0.239(4) 1 d PU A 2
H9'1 H 0.5827 0.5181 0.8037 0.106 Uiso 0.239(4) 1 calc PR A 2
H9'2 H 0.4784 0.5474 0.8883 0.106 Uiso 0.239(4) 1 calc PR A 2
H9'3 H 0.6836 0.4819 0.9270 0.106 Uiso 0.239(4) 1 calc PR A 2

loop_
_atom_site_aniso_label
_atom_site_aniso_U_11
_atom_site_aniso_U_22
_atom_site_aniso_U_33
_atom_site_aniso_U_23
_atom_site_aniso_U_13
_atom_site_aniso_U_12
Sr1 0.01577(13) 0.01957(14) 0.02276(15) -0.00113(9) 0.00942(10) 0.00054(9)
S1 0.0229(3) 0.0234(3) 0.0400(4) -0.0117(3) 0.0205(3) -0.0064(3)
N1 0.0466(16) 0.0639(18) 0.0318(14) -0.0056(13) 0.0189(12) 0.0046(14)
O1 0.0298(10) 0.0390(11) 0.0475(12) -0.0220(9) 0.0242(9) -0.0159(9)
O2 0.0302(10) 0.0231(9) 0.0318(10) -0.0096(8) 0.0156(8) -0.0039(8)
O3 0.0308(10) 0.0227(9) 0.0450(12) -0.0075(8) 0.0263(9) -0.0024(8)
O4 0.0242(9) 0.0216(9) 0.0405(11) -0.0091(8) 0.0158(9) -0.0070(7)
O5 0.0564(15) 0.0899(19) 0.0331(13) -0.0147(13) 0.0179(12) 0.0089(14)
C1 0.0238(12) 0.0166(11) 0.0292(13) -0.0009(9) 0.0143(10) -0.0008(9)
C2 0.0200(11) 0.0203(11) 0.0303(12) -0.0036(10) 0.0138(10) -0.0028(9)
C3 0.0271(11) 0.0264(12) 0.0426(13) -0.0094(10) 0.0215(11) -0.0078(10)
C4 0.0332(12) 0.0293(12) 0.0419(13) -0.0114(11) 0.0263(11) -0.0060(10)
C5 0.0241(11) 0.0209(11) 0.0271(12) -0.0077(10) 0.0144(10) -0.0026(9)
C6 0.0241(12) 0.0218(11) 0.0253(13) -0.0043(10) 0.0115(10) -0.0037(10)
C7 0.049(2) 0.065(3) 0.035(2) -0.0071(19) 0.0199(18) 0.003(2)
C8 0.076(3) 0.092(3) 0.057(3) -0.021(3) 0.021(2) -0.014(3)
C9 0.070(3) 0.094(3) 0.060(3) -0.011(3) 0.038(2) 0.011(3)
C7' 0.057(4) 0.073(4) 0.046(4) -0.008(3) 0.024(3) -0.001(4)
C8' 0.067(5) 0.082(5) 0.054(4) -0.018(4) 0.022(4) 0.005(4)
C9' 0.063(5) 0.080(5) 0.061(5) -0.007(4) 0.020(4) -0.003(4)

loop_
_atom_type_symbol
_atom_type_description
_atom_type_scat_dispersion_real
_atom_type_scat_dispersion_imag
_atom_type_scat_source
C C 0.0033 0.0016 'International Tables Vol C Tables 4.2.6.8 and 6.1.1.4'
H H 0.0000 0.0000 'International Tables Vol C Tables 4.2.6.8 and 6.1.1.4'
N N 0.0061 0.0033 'International Tables Vol C Tables 4.2.6.8 and 6.1.1.4'
O O 0.0106 0.0060 'International Tables Vol C Tables 4.2.6.8 and 6.1.1.4'
S S 0.1246 0.1234 'International Tables Vol C Tables 4.2.6.8 and 6.1.1.4'
Sr Sr -1.5307 3.2498 'International Tables Vol C Tables 4.2.6.8 and 6.1.1.4'

loop_
_geom_angle_atom_site_label_1
_geom_angle_atom_site_label_2
_geom_angle_atom_site_label_3
_geom_angle
_geom_angle_site_symmetry_1
_geom_angle_site_symmetry_3
O4 Sr1 O1 84.54(6) 3_766 4_666
O4 Sr1 O5 94.37(7) 3_766 .
O1 Sr1 O5 82.99(7) 4_666 .
O4 Sr1 O2 167.13(5) 3_766 4_566
O1 Sr1 O2 106.97(5) 4_666 4_566
O5 Sr1 O2 81.65(7) . 4_566
O4 Sr1 O3 98.53(6) 3_766 3_666
O1 Sr1 O3 159.93(6) 4_666 3_666
O5 Sr1 O3 77.02(7) . 3_666
O2 Sr1 O3 68.67(5) 4_566 3_666
O4 Sr1 O2 76.82(6) 3_766 2_655
O1 Sr1 O2 136.90(6) 4_666 2_655
O5 Sr1 O2 136.30(7) . 2_655
O2 Sr1 O2 97.55(5) 4_566 2_655
O3 Sr1 O2 62.58(5) 3_666 2_655
O4 Sr1 O4 81.20(5) 3_766 .
O1 Sr1 O4 70.52(6) 4_666 .
O5 Sr1 O4 153.41(7) . .
O2 Sr1 O4 107.75(5) 4_566 .
O3 Sr1 O4 129.53(6) 3_666 .
O2 Sr1 O4 68.45(5) 2_655 .
O4 Sr1 O3 123.39(5) 3_766 .
O1 Sr1 O3 96.26(6) 4_666 .
O5 Sr1 O3 142.09(7) . .
O2 Sr1 O3 62.21(5) 4_566 .
O3 Sr1 O3 98.46(5) 3_666 .
O2 Sr1 O3 64.58(5) 2_655 .
O4 Sr1 O3 47.44(5) . .
O4 Sr1 Sr1 122.93(4) 3_766 3_666
O1 Sr1 Sr1 141.58(5) 4_666 3_666
O5 Sr1 Sr1 117.04(5) . 3_666
O2 Sr1 Sr1 50.41(4) 4_566 3_666
O3 Sr1 Sr1 51.18(4) 3_666 3_666
O2 Sr1 Sr1 47.15(4) 2_655 3_666
O4 Sr1 Sr1 86.56(4) . 3_666
O3 Sr1 Sr1 47.28(3) . 3_666
O4 Sr1 Sr1 43.29(4) 3_766 3_766
O1 Sr1 Sr1 73.11(4) 4_666 3_766
O5 Sr1 Sr1 131.90(6) . 3_766
O2 Sr1 Sr1 144.85(4) 4_566 3_766
O3 Sr1 Sr1 122.27(4) 3_666 3_766
O2 Sr1 Sr1 66.63(4) 2_655 3_766
O4 Sr1 Sr1 37.91(3) . 3_766
O3 Sr1 Sr1 82.69(4) . 3_766
Sr1 Sr1 Sr1 107.237(12) 3_666 3_766
C5 S1 C2 92.01(11) . .
C7 N1 C7' 56.8(7) . .
C7 N1 C8' 167.4(8) . .
C7' N1 C8' 131.3(12) . .
C7 N1 C9 123.9(4) . .
C7' N1 C9 172.0(8) . .
C8' N1 C9 46.5(8) . .
C7 N1 C8 121.2(4) . .
C7' N1 C8 64.5(8) . .
C8' N1 C8 68.5(9) . .
C9 N1 C8 114.7(4) . .
C7 N1 C9' 55.4(7) . .
C7' N1 C9' 112.1(10) . .
C8' N1 C9' 116.2(11) . .
C9 N1 C9' 69.8(7) . .
C8 N1 C9' 171.9(8) . .
C6 O1 Sr1 132.25(16) . 4_465
C6 O2 Sr1 150.93(16) . 4_565
C6 O2 Sr1 125.99(15) . 2_645
Sr1 O2 Sr1 82.45(5) 4_565 2_645
C1 O3 Sr1 143.26(16) . 3_666
C1 O3 Sr1 93.00(14) . .
Sr1 O3 Sr1 81.54(5) 3_666 .
C1 O4 Sr1 155.96(17) . 3_766
C1 O4 Sr1 94.50(14) . .
Sr1 O4 Sr1 98.80(5) 3_766 .
C7' O5 C7 58.3(7) . .
C7' O5 Sr1 152.7(7) . .
C7 O5 Sr1 124.5(3) . .
O3 C1 O4 123.8(2) . .
O3 C1 C2 118.5(2) . .
O4 C1 C2 117.6(2) . .
C3 C2 C1 127.7(2) . .
C3 C2 S1 111.13(18) . .
C1 C2 S1 121.17(17) . .
C2 C3 C4 112.8(2) . .
C2 C3 H3 123.6 . .
C4 C3 H3 123.6 . .
C5 C4 C3 113.0(2) . .
C5 C4 H4 123.5 . .
C3 C4 H4 123.5 . .
C4 C5 C6 129.1(2) . .
C4 C5 S1 111.06(18) . .
C6 C5 S1 119.83(18) . .
O1 C6 O2 126.4(2) . .
O1 C6 C5 116.4(2) . .
O2 C6 C5 117.2(2) . .
O5 C7 N1 123.1(4) . .
O5 C7 H7 118.4 . .
N1 C7 H7 118.4 . .
N1 C8 H8A 109.5 . .
N1 C8 H8B 109.5 . .
N1 C8 H8C 109.5 . .
N1 C9 H9A 109.5 . .
N1 C9 H9B 109.5 . .
N1 C9 H9C 109.5 . .
O5 C7' N1 120.9(13) . .
O5 C7' H7' 119.6 . .
N1 C7' H7' 119.6 . .
N1 C8' H8'1 109.5 . .
N1 C8' H8'2 109.5 . .
H8'1 C8' H8'2 109.5 . .
N1 C8' H8'3 109.5 . .
H8'1 C8' H8'3 109.5 . .
H8'2 C8' H8'3 109.5 . .
N1 C9' H9'1 109.5 . .
N1 C9' H9'2 109.5 . .
H9'1 C9' H9'2 109.5 . .
N1 C9' H9'3 109.5 . .
H9'1 C9' H9'3 109.5 . .
H9'2 C9' H9'3 109.5 . .

loop_
_geom_bond_atom_site_label_1
_geom_bond_atom_site_label_2
_geom_bond_distance
_geom_bond_site_symmetry_2
Sr1 O4 2.4509(17) 3_766
Sr1 O1 2.5079(17) 4_666
Sr1 O5 2.542(2) .
Sr1 O2 2.5982(17) 4_566
Sr1 O3 2.6095(17) 3_666
Sr1 O2 2.7312(17) 2_655
Sr1 O4 2.7354(17) .
Sr1 O3 2.7674(18) .
Sr1 Sr1 3.5135(5) 3_666
Sr1 Sr1 3.9422(5) 3_766
S1 C5 1.718(2) .
S1 C2 1.719(2) .
N1 C7 1.279(5) .
N1 C7' 1.315(15) .
N1 C8' 1.381(16) .
N1 C9 1.459(5) .
N1 C8 1.486(6) .
N1 C9' 1.570(17) .
O1 C6 1.251(3) .
O1 Sr1 2.5079(17) 4_465
O2 C6 1.255(3) .
O2 Sr1 2.5982(17) 4_565
O2 Sr1 2.7312(17) 2_645
O3 C1 1.254(3) .
O3 Sr1 2.6095(17) 3_666
O4 C1 1.255(3) .
O4 Sr1 2.4509(16) 3_766
O5 C7' 1.263(15) .
O5 C7 1.271(5) .
C1 C2 1.481(3) .
C2 C3 1.365(3) .
C3 C4 1.410(4) .
C3 H3 0.9300 .
C4 C5 1.365(3) .
C4 H4 0.9300 .
C5 C6 1.495(3) .
C7 H7 0.9300 .
C8 H8A 0.9600 .
C8 H8B 0.9600 .
C8 H8C 0.9600 .
C9 H9A 0.9600 .
C9 H9B 0.9600 .
C9 H9C 0.9600 .
C7' H7' 0.9300 .
C8' H8'1 0.9600 .
C8' H8'2 0.9600 .
C8' H8'3 0.9600 .
C9' H9'1 0.9600 .
C9' H9'2 0.9600 .
C9' H9'3 0.9600 .
